data_7010974
loop_
_publ_author_name
'Kitano, Tsuyoshi'
'Sohrin, Yoshiki'
'Hata, Yasuo'
'Kawakami, Hitoshi'
'Hori, Takeyoshi'
'Ueda, Kazumasa'

_publ_section_title
;
 Selectivity of sterically efficient [HB(pz)3]- and crowded [B(pz)4]-
 for first-series transition metals and Cd
;
_journal_coden_ASTM JCSDAA
_journal_issue 24
_journal_name_full 'Journal of the Chemical Society, Dalton Transactions'
_journal_page_first 3564
_journal_page_last 3571
_journal_paper_doi 10.1039/b106006f
_journal_year 2001
_chemical_formula_sum 'C24 H24 B2 Cu N16'
_chemical_formula_weight 621.73
_space_group_IT_number 2
_symmetry_cell_setting triclinic
_symmetry_Int_Tables_number 2
_symmetry_space_group_name_Hall '-P 1'
_symmetry_space_group_name_H-M 'P -1'
_audit_creation_date 'Tue May 2 15:23:00 2001'
_audit_creation_method 'from TEXRAY. INF file'
_cell_angle_alpha 90.19(1)
_cell_angle_beta 101.749(9)
_cell_angle_gamma 78.812(10)
_cell_formula_units_Z 2
_cell_length_a 12.030(1)
_cell_length_b 12.516(2)
_cell_length_c 9.567(1)
_cell_measurement_reflns_used 25
_cell_measurement_temperature 293.2
_cell_measurement_theta_max 39.4
_cell_measurement_theta_min 35.1
_cell_volume 1382.5(3)
_computing_cell_refinement 'Rigaku/AFC Diffractometer Control'
_computing_data_collection 'Rigaku/AFC Diffractometer Control'
_computing_data_reduction teXsan
_computing_publication_material teXsan
_computing_structure_refinement teXsan
_computing_structure_solution SHELXS86
_diffrn_ambient_temperature 293.2
_diffrn_measurement_device 'Rigaku AFC7R'
_diffrn_measurement_method \w-2\q
_diffrn_orient_matrix_UB_11 -0.07197
_diffrn_orient_matrix_UB_12 -0.02635
_diffrn_orient_matrix_UB_13 0.00757
_diffrn_orient_matrix_UB_21 -0.03188
_diffrn_orient_matrix_UB_22 0.01827
_diffrn_orient_matrix_UB_23 -0.10392
_diffrn_orient_matrix_UB_31 0.03614
_diffrn_orient_matrix_UB_32 -0.07493
_diffrn_orient_matrix_UB_33 -0.02362
_diffrn_radiation_detector 'scintillation counter'
_diffrn_radiation_monochromator Ni-filtered
_diffrn_radiation_source 'Rigaku rotating anode'
_diffrn_radiation_type 'Cu K\a'
_diffrn_radiation_wavelength 1.5418
_diffrn_reflns_av_R_equivalents 0.031
_diffrn_reflns_limit_h_max 13
_diffrn_reflns_limit_h_min 0
_diffrn_reflns_limit_k_max 13
_diffrn_reflns_limit_k_min -12
_diffrn_reflns_limit_l_max 10
_diffrn_reflns_limit_l_min -10
_diffrn_reflns_number 3923
_diffrn_reflns_reduction_process 'Lp correction applied'
_diffrn_reflns_theta_max 60.04
_diffrn_reflns_theta_min 3.60
_diffrn_standards_decay_% -1.31
_diffrn_standards_interval_count 150
_diffrn_standards_number 3
_exptl_absorpt_coefficient_mu 1.518
_exptl_absorpt_correction_T_max 0.999
_exptl_absorpt_correction_T_min 0.687
_exptl_absorpt_correction_type '\y scans '
_exptl_crystal_colour blue
_exptl_crystal_density_diffrn 1.493
_exptl_crystal_density_meas ?
_exptl_crystal_description prismatic
_exptl_crystal_F_000 638.00
_exptl_crystal_size_max 0.600
_exptl_crystal_size_mid 0.300
_exptl_crystal_size_min 0.100
_refine_diff_density_max 0.55
_refine_diff_density_min -0.37
_refine_ls_extinction_coef 0.042(6)
_refine_ls_goodness_of_fit_obs 1.585
_refine_ls_hydrogen_treatment noref
_refine_ls_matrix_type full
_refine_ls_number_constraints 0
_refine_ls_number_parameters 392
_refine_ls_number_reflns 3103
_refine_ls_number_restraints 0
_refine_ls_R_factor_obs 0.0395
_refine_ls_shift/esd_max 0.0486
_refine_ls_structure_factor_coef F
_refine_ls_weighting_details 'w = 1/[\s^2^(Fo) + 0.00063Fo^2^]'
_refine_ls_weighting_scheme calc
_refine_ls_wR_factor_obs 0.0557
_reflns_number_observed 3103
_reflns_number_total 3727
_reflns_observed_criterion >3.0sigma(I)
_cod_data_source_file b106006f.txt
_cod_data_source_block '[B(pz)4]2Cu'
_cod_depositor_comments
;
The following automatic conversions were performed:

'_refine_ls_weighting_scheme' value 'w = 1/[?/fontfamily>s^2^(Fo) +
0.00063Fo^2^]' was changed to 'calc'. New tag
'_refine_ls_weighting_details' was created. The value of the new tag
was set to 'w = 1/[?/fontfamily>s^2^(Fo) + 0.00063Fo^2^]'.

Automatic conversion script
Id: cif_fix_values 3143 2015-03-26 13:38:13Z robertas 

The following automatic conversions were performed:

data name '_atom_type__scat_dispersion_real' was replaced with
'_atom_type_scat_dispersion_real' as specified in the replacement
file 'data/replacement-values/replacement_tags.lst'.

data name '_atom_type__scat_dispersion_imag' was replaced with
'_atom_type_scat_dispersion_imag' as specified in the replacement
file 'data/replacement-values/replacement_tags.lst'.

Automatic conversion script
Id: cif_correct_tags 9268 2022-04-12 08:56:07Z antanas 
;
_cod_database_code 7010974
_diffrn_reflns_av_sigmai_/neti 0.042
_refine_ls_shift/esd_min 0.0082

loop_
_symmetry_equiv_pos_as_xyz
'x, y, z '
'-x, -y, -z'

loop_
_atom_site_aniso_label
_atom_site_aniso_U_11
_atom_site_aniso_U_22
_atom_site_aniso_U_33
_atom_site_aniso_U_12
_atom_site_aniso_U_13
_atom_site_aniso_U_23
Cu(1) 0.0404(4) 0.0459(4) 0.0426(4) -0.0145(3) 0.0167(3) -0.0072(3)
Cu(2) 0.0363(4) 0.0563(5) 0.0433(4) -0.0151(3) 0.0006(3) -0.0025(3)
N(1) 0.043(1) 0.048(2) 0.044(2) -0.013(1) 0.016(1) -0.002(1)
N(2) 0.037(1) 0.047(2) 0.036(1) -0.010(1) 0.012(1) -0.005(1)
N(3) 0.043(1) 0.048(2) 0.035(1) -0.012(1) 0.012(1) -0.004(1)
N(4) 0.037(1) 0.045(2) 0.036(1) -0.012(1) 0.009(1) 0.002(1)
N(5) 0.039(2) 0.062(2) 0.055(2) -0.004(1) 0.013(1) 0.009(1)
N(6) 0.040(1) 0.052(2) 0.036(1) -0.011(1) 0.009(1) 0.001(1)
N(7) 0.042(2) 0.058(2) 0.055(2) -0.013(1) 0.015(1) -0.003(1)
N(8) 0.043(2) 0.054(2) 0.039(1) -0.012(1) 0.014(1) 0.000(1)
N(9) 0.040(1) 0.045(2) 0.055(2) -0.013(1) 0.002(1) -0.002(1)
N(10) 0.037(1) 0.043(2) 0.043(1) -0.009(1) 0.003(1) 0.000(1)
N(11) 0.040(1) 0.057(2) 0.043(1) -0.013(1) 0.005(1) -0.010(1)
N(12) 0.034(1) 0.045(2) 0.041(1) -0.009(1) 0.002(1) -0.002(1)
N(13) 0.046(2) 0.058(2) 0.079(2) -0.005(2) -0.014(2) -0.008(2)
N(14) 0.037(1) 0.037(2) 0.054(2) -0.005(1) 0.003(1) -0.002(1)
N(15) 0.042(2) 0.064(2) 0.050(2) 0.000(1) -0.002(1) -0.006(1)
N(16) 0.035(1) 0.048(2) 0.044(2) -0.005(1) 0.005(1) -0.005(1)
C(1) 0.045(2) 0.041(2) 0.058(2) -0.013(2) 0.011(2) 0.000(2)
C(2) 0.050(2) 0.039(2) 0.063(2) -0.004(2) 0.009(2) -0.009(2)
C(3) 0.043(2) 0.055(2) 0.045(2) -0.005(2) 0.013(1) -0.013(2)
C(4) 0.047(2) 0.048(2) 0.038(2) -0.009(2) 0.009(1) -0.008(1)
C(5) 0.049(2) 0.055(2) 0.053(2) -0.021(2) 0.000(2) -0.005(2)
C(6) 0.043(2) 0.054(2) 0.051(2) -0.020(2) 0.012(1) 0.001(2)
C(7) 0.040(2) 0.072(3) 0.060(2) 0.001(2) 0.006(2) 0.001(2)
C(8) 0.065(3) 0.058(3) 0.064(2) 0.000(2) 0.006(2) 0.012(2)
C(9) 0.058(2) 0.055(2) 0.060(2) -0.011(2) 0.012(2) 0.011(2)
C(10) 0.054(2) 0.050(2) 0.066(2) -0.013(2) 0.028(2) -0.005(2)
C(11) 0.073(3) 0.076(3) 0.048(2) -0.007(2) 0.033(2) 0.003(2)
C(12) 0.054(2) 0.083(3) 0.039(2) -0.006(2) 0.014(2) 0.005(2)
C(13) 0.055(2) 0.047(2) 0.073(3) -0.020(2) 0.007(2) 0.002(2)
C(14) 0.054(2) 0.057(2) 0.065(2) -0.012(2) 0.013(2) 0.014(2)
C(15) 0.048(2) 0.056(2) 0.046(2) -0.010(2) 0.006(1) 0.002(2)
C(16) 0.051(2) 0.083(3) 0.043(2) -0.014(2) 0.012(2) -0.008(2)
C(17) 0.045(2) 0.078(3) 0.056(2) -0.010(2) 0.014(2) 0.009(2)
C(18) 0.039(2) 0.055(2) 0.055(2) -0.012(2) 0.002(2) 0.005(2)
C(19) 0.043(2) 0.064(3) 0.076(3) 0.008(2) -0.005(2) 0.002(2)
C(20) 0.065(2) 0.057(3) 0.063(2) 0.008(2) 0.013(2) 0.007(2)
C(21) 0.054(2) 0.053(3) 0.052(2) -0.012(2) 0.013(2) 0.004(2)
C(22) 0.047(2) 0.072(3) 0.046(2) -0.011(2) -0.003(2) -0.002(2)
C(23) 0.072(3) 0.064(3) 0.041(2) -0.016(2) 0.001(2) -0.012(2)
C(24) 0.054(2) 0.059(2) 0.050(2) -0.005(2) 0.013(2) -0.010(2)
B(1) 0.036(2) 0.047(2) 0.036(2) -0.010(2) 0.009(1) -0.001(2)
B(2) 0.037(2) 0.042(2) 0.043(2) -0.008(2) 0.002(2) -0.004(2)

loop_
_atom_site_label
_atom_site_fract_x
_atom_site_fract_y
_atom_site_fract_z
_atom_site_U_iso_or_equiv
_atom_site_thermal_displace_type
_atom_site_calc_flag
_atom_site_calc_attached_atom
_atom_site_occupancy
_atom_site_refinement_flags
Cu(1) 0.5000 0.0000 0.5000 0.0409(2) Uani d . 0.50 S
Cu(2) 0.0000 0.5000 0.5000 0.0456(2) Uani d . 0.50 S
N(1) 0.5742(2) -0.1224(2) 0.3959(3) 0.0433(8) Unai d . 1.00 .
N(2) 0.6347(2) -0.1004(2) 0.2971(3) 0.0390(7) Unai d . 1.00 .
N(3) 0.6488(2) 0.0553(2) 0.5290(3) 0.0408(7) Unai d . 1.00 .
N(4) 0.7132(2) 0.0527(2) 0.4275(3) 0.0383(7) Unai d . 1.00 .
N(5) 0.4540(2) 0.0966(3) 0.2653(3) 0.0522(9) Unai d . 1.00 .
N(6) 0.5525(2) 0.0973(2) 0.2143(3) 0.0424(8) Unai d . 1.00 .
N(7) 0.8641(2) -0.0309(2) 0.2292(3) 0.0507(9) Unai d . 1.00 .
N(8) 0.7477(2) 0.0049(2) 0.1786(3) 0.0439(8) Unai d . 1.00 .
N(9) -0.0550(2) 0.5701(2) 0.3021(3) 0.0471(8) Unai d . 1.00 .
N(10) -0.1148(2) 0.5160(2) 0.1979(3) 0.0414(7) Unai d . 1.00 .
N(11) -0.1602(2) 0.4664(2) 0.4800(3) 0.0470(8) Unai d . 1.00 .
N(12) -0.2169(2) 0.4298(2) 0.3571(3) 0.0408(7) Unai d . 1.00 .
N(13) 0.0441(3) 0.3405(3) 0.3693(4) 0.066(1) Unai d . 1.00 .
N(14) -0.0480(2) 0.3182(2) 0.2751(3) 0.0438(8) Unai d . 1.00 .
N(15) -0.3458(2) 0.4408(3) 0.0620(3) 0.0551(9) Unai d . 1.00 .
N(16) -0.2344(2) 0.3827(2) 0.0967(3) 0.0432(8) Unai d . 1.00 .
C(1) 0.5720(3) -0.2283(3) 0.3894(4) 0.047(1) Unai d . 1.00 .
C(2) 0.6292(3) -0.2756(3) 0.2876(4) 0.051(1) Unai d . 1.00 .
C(3) 0.6677(3) -0.1929(3) 0.2319(3) 0.0475(10) Unai d . 1.00 .
C(4) 0.7012(3) 0.1048(3) 0.6397(3) 0.0444(9) Unai d . 1.00 .
C(5) 0.7983(3) 0.1346(3) 0.6106(4) 0.052(1) Unai d . 1.00 .
C(6) 0.8035(3) 0.1002(3) 0.4756(4) 0.0474(10) Unai d . 1.00 .
C(7) 0.3839(3) 0.1894(3) 0.2195(4) 0.059(1) Unai d . 1.00 .
C(8) 0.4338(3) 0.2526(3) 0.1415(4) 0.065(1) Unai d . 1.00 .
C(9) 0.5405(3) 0.1925(3) 0.1418(4) 0.057(1) Unai d . 1.00 .
C(10) 0.9080(3) -0.0486(3) 0.1120(4) 0.054(1) Unai d . 1.00 .
C(11) 0.8239(4) -0.0272(3) -0.0109(4) 0.064(1) Unai d . 1.00 .
C(12) 0.7235(3) 0.0055(3) 0.0349(4) 0.059(1) Unai d . 1.00 .
C(13) -0.0384(3) 0.6578(3) 0.2390(4) 0.058(1) Unai d . 1.00 .
C(14) -0.0858(3) 0.6629(3) 0.0951(4) 0.058(1) Unai d . 1.00 .
C(15) -0.1330(3) 0.5717(3) 0.0726(4) 0.050(1) Unai d . 1.00 .
C(16) -0.2304(3) 0.4744(4) 0.5718(4) 0.059(1) Unai d . 1.00 .
C(17) -0.3323(3) 0.4427(3) 0.5107(4) 0.059(1) Unai d . 1.00 .
C(18) -0.3210(3) 0.4149(3) 0.3757(4) 0.051(1) Unai d . 1.00 .
C(19) 0.1143(3) 0.2452(4) 0.4079(5) 0.066(1) Unai d . 1.00 .
C(20) 0.0702(3) 0.1619(3) 0.3426(4) 0.064(1) Unai d . 1.00 .
C(21) -0.0333(3) 0.2102(3) 0.2585(4) 0.052(1) Unai d . 1.00 .
C(22) -0.3868(3) 0.4137(3) -0.0692(4) 0.057(1) Unai d . 1.00 .
C(23) -0.3059(4) 0.3425(3) -0.1231(4) 0.060(1) Unai d . 1.00 .
C(24) -0.2104(3) 0.3243(3) -0.0160(4) 0.055(1) Unai d . 1.00 .
B(1) 0.6630(3) 0.0133(3) 0.2781(4) 0.039(1) Unai d . 1.00 .
B(2) -0.1545(3) 0.4103(3) 0.2304(4) 0.042(1) Unai d . 1.00 .
H(1) 0.5347 -0.2658 0.4480 0.0564 Uiso calc . 1.00 .
H(2) 0.6414 -0.3515 0.2635 0.0632 Uiso calc . 1.00 .
H(3) 0.7106 -0.1983 0.1561 0.0581 Uiso calc . 1.00 .
H(4) 0.6734 0.1180 0.7266 0.0536 Uiso calc . 1.00 .
H(5) 0.8507 0.1717 0.6720 0.0631 Uiso calc . 1.00 .
H(6) 0.8625 0.1083 0.4241 0.0557 Uiso calc . 1.00 .
H(7) 0.3077 0.2117 0.2380 0.0722 Uiso calc . 1.00 .
H(8) 0.3998 0.3231 0.0959 0.0769 Uiso calc . 1.00 .
H(9) 0.5985 0.2146 0.0987 0.0684 Uiso calc . 1.00 .
H(10) 0.9896 -0.0741 0.1141 0.0645 Uiso calc . 1.00 .
H(11) 0.8333 -0.0334 -0.1084 0.0755 Uiso calc . 1.00 .
H(12) 0.6477 0.0276 -0.0256 0.0719 Uiso calc . 1.00 .
H(13) 0.0008 0.7117 0.2874 0.0696 Uiso calc . 1.00 .
H(14) -0.0856 0.7183 0.0260 0.0713 Uiso calc . 1.00 .
H(15) -0.1716 0.5496 -0.0186 0.0614 Uiso calc . 1.00 .
H(16) -0.2131 0.5008 0.6671 0.0708 Uiso calc . 1.00 .
H(17) -0.3970 0.4404 0.5547 0.0718 Uiso calc . 1.00 .
H(18) -0.3768 0.3870 0.3047 0.0590 Uiso calc . 1.00 .
H(19) 0.1876 0.2364 0.4753 0.0772 Uiso calc . 1.00 .
H(20) 0.1034 0.0859 0.3532 0.0773 Uiso calc . 1.00 .
H(21) -0.0870 0.1722 0.1978 0.0623 Uiso calc . 1.00 .
H(22) -0.4645 0.4395 -0.1191 0.0667 Uiso calc . 1.00 .
H(23) -0.3154 0.3121 -0.2162 0.0717 Uiso calc . 1.00 .
H(24) -0.1371 0.2775 -0.0200 0.0687 Uiso calc . 1.00 .

loop_
_atom_type_symbol
_atom_type_oxidation_number
_atom_type_number_in_cell
_atom_type_scat_dispersion_real
_atom_type_scat_dispersion_imag
_atom_type_scat_source
Cu 0 2 1.965 0.589
; International Tables for Crystallography
(1992, Vol. C, Tables 4. 2. 6. 8 and 6. 1. 1. 1)
;
C 0 48 0.018 0.009
; International Tables for Crystallography
(1992, Vol. C, Tables 4. 2. 6. 8 and 6. 1. 1. 1)
;
H 0 48 0.000 0.000
; International Tables for Crystallography
(1992, Vol. C, Tables 6. 1. 1. 2)
;
N 0 32 0.031 0.018
; International Tables for Crystallography
(1992, Vol. C, Tables 4. 2. 6. 8 and 6. 1. 1. 1)
;
B 0 4 0.009 0.004
; International Tables for Crystallography
(1992, Vol. C, Tables 4. 2. 6. 8 and 6. 1. 1. 1)
;

loop_
_geom_angle_atom_site_label_1
_geom_angle_atom_site_label_2
_geom_angle_atom_site_label_3
_geom_angle
_geom_angle_site_symmetry_1
_geom_angle_site_symmetry_2
_geom_angle_site_symmetry_3
_geom_angle_publ_flag
N(1) Cu(1) N(1) 180.0 1_555 1_555 2_656 yes
N(1) Cu(1) N(3) 87.6(1) 1_555 1_555 1_555 yes
N(1) Cu(1) N(3) 92.4(1) 1_555 1_555 2_656 yes
N(1) Cu(1) N(3) 92.4(1) 2_656 1_555 1_555 yes
N(1) Cu(1) N(3) 87.6(1) 2_656 1_555 2_656 yes
N(3) Cu(1) N(3) 180.0 1_555 1_555 2_656 yes
N(9) Cu(2) N(9) 180.0 1_555 1_555 2_566 yes
N(9) Cu(2) N(11) 86.9(1) 1_555 1_555 1_555 yes
N(9) Cu(2) N(11) 93.1(1) 1_555 1_555 2_566 yes
N(9) Cu(2) N(11) 93.1(1) 2_566 1_555 1_555 yes
N(9) Cu(2) N(11) 86.9(1) 2_566 1_555 2_566 yes
N(11) Cu(2) N(11) 180.0 1_555 1_555 2_566 yes
Cu(1) N(1) N(2) 119.0(2) 1_555 1_555 1_555 yes
Cu(1) N(1) C(1) 134.2(2) 1_555 1_555 1_555 yes
N(2) N(1) C(1) 106.5(3) 1_555 1_555 1_555 yes
N(1) N(2) C(3) 108.5(3) 1_555 1_555 1_555 yes
N(1) N(2) B(1) 122.4(2) 1_555 1_555 1_555 yes
C(3) N(2) B(1) 129.0(3) 1_555 1_555 1_555 yes
Cu(1) N(3) N(4) 123.4(2) 1_555 1_555 1_555 yes
Cu(1) N(3) C(4) 130.1(2) 1_555 1_555 1_555 yes
N(4) N(3) C(4) 106.4(2) 1_555 1_555 1_555 yes
N(3) N(4) C(6) 109.4(2) 1_555 1_555 1_555 yes
N(3) N(4) B(1) 117.4(2) 1_555 1_555 1_555 yes
C(6) N(4) B(1) 132.5(3) 1_555 1_555 1_555 yes
N(6) N(5) C(7) 105.7(3) 1_555 1_555 1_555 yes
N(5) N(6) C(9) 109.1(3) 1_555 1_555 1_555 yes
N(5) N(6) B(1) 118.6(2) 1_555 1_555 1_555 yes
C(9) N(6) B(1) 129.8(3) 1_555 1_555 1_555 yes
N(8) N(7) C(10) 104.4(3) 1_555 1_555 1_555 yes
N(7) N(8) C(12) 110.0(3) 1_555 1_555 1_555 yes
N(7) N(8) B(1) 120.8(2) 1_555 1_555 1_555 yes
C(12) N(8) B(1) 127.6(3) 1_555 1_555 1_555 yes
Cu(2) N(9) N(10) 118.7(2) 1_555 1_555 1_555 yes
Cu(2) N(9) C(13) 134.6(2) 1_555 1_555 1_555 yes
N(10) N(9) C(13) 106.4(3) 1_555 1_555 1_555 yes
N(9) N(10) C(15) 108.8(3) 1_555 1_555 1_555 yes
N(9) N(10) B(2) 122.2(2) 1_555 1_555 1_555 yes
C(15) N(10) B(2) 129.0(3) 1_555 1_555 1_555 yes
Cu(2) N(11) N(12) 122.3(2) 1_555 1_555 1_555 yes
Cu(2) N(11) C(16) 131.0(2) 1_555 1_555 1_555 yes
N(12) N(11) C(16) 106.7(3) 1_555 1_555 1_555 yes
N(11) N(12) C(18) 108.8(3) 1_555 1_555 1_555 yes
N(11) N(12) B(2) 118.4(2) 1_555 1_555 1_555 yes
C(18) N(12) B(2) 132.8(3) 1_555 1_555 1_555 yes
N(14) N(13) C(19) 105.8(3) 1_555 1_555 1_555 yes
N(13) N(14) C(21) 109.3(3) 1_555 1_555 1_555 yes
N(13) N(14) B(2) 118.0(3) 1_555 1_555 1_555 yes
C(21) N(14) B(2) 131.6(3) 1_555 1_555 1_555 yes
N(16) N(15) C(22) 105.2(3) 1_555 1_555 1_555 yes
N(15) N(16) C(24) 109.0(3) 1_555 1_555 1_555 yes
N(15) N(16) B(2) 118.9(3) 1_555 1_555 1_555 yes
C(24) N(16) B(2) 130.5(3) 1_555 1_555 1_555 yes
N(1) C(1) C(2) 110.9(4) 1_555 1_555 1_555 yes
N(1) C(1) H(1) 124.1(3) 1_555 1_555 1_555 no
C(2) C(1) H(1) 125.0(4) 1_555 1_555 1_555 no
C(1) C(2) C(3) 104.8(3) 1_555 1_555 1_555 yes
C(1) C(2) H(2) 127.2(4) 1_555 1_555 1_555 no
C(3) C(2) H(2) 128.0(4) 1_555 1_555 1_555 no
N(2) C(3) C(2) 109.3(3) 1_555 1_555 1_555 yes
N(2) C(3) H(3) 124.4(3) 1_555 1_555 1_555 no
C(2) C(3) H(3) 126.3(3) 1_555 1_555 1_555 no
N(3) C(4) C(5) 110.5(3) 1_555 1_555 1_555 yes
N(3) C(4) H(4) 124.0(3) 1_555 1_555 1_555 no
C(5) C(4) H(4) 125.5(3) 1_555 1_555 1_555 no
C(4) C(5) C(6) 105.1(3) 1_555 1_555 1_555 yes
C(4) C(5) H(5) 127.1(4) 1_555 1_555 1_555 no
C(6) C(5) H(5) 127.8(3) 1_555 1_555 1_555 no
N(4) C(6) C(5) 108.5(3) 1_555 1_555 1_555 yes
N(4) C(6) H(6) 125.7(3) 1_555 1_555 1_555 no
C(5) C(6) H(6) 125.8(3) 1_555 1_555 1_555 no
N(5) C(7) C(8) 111.8(3) 1_555 1_555 1_555 yes
N(5) C(7) H(7) 124.7(4) 1_555 1_555 1_555 no
C(8) C(7) H(7) 123.5(4) 1_555 1_555 1_555 no
C(7) C(8) C(9) 104.7(3) 1_555 1_555 1_555 yes
C(7) C(8) H(8) 127.6(4) 1_555 1_555 1_555 no
C(9) C(8) H(8) 127.7(4) 1_555 1_555 1_555 no
N(6) C(9) C(8) 108.7(3) 1_555 1_555 1_555 yes
N(6) C(9) H(9) 125.7(4) 1_555 1_555 1_555 no
C(8) C(9) H(9) 125.6(4) 1_555 1_555 1_555 no
N(7) C(10) C(11) 112.2(3) 1_555 1_555 1_555 yes
N(7) C(10) H(10) 123.4(4) 1_555 1_555 1_555 no
C(11) C(10) H(10) 124.4(4) 1_555 1_555 1_555 no
C(10) C(11) C(12) 104.8(3) 1_555 1_555 1_555 yes
C(10) C(11) H(11) 128.2(4) 1_555 1_555 1_555 no
C(12) C(11) H(11) 127.0(4) 1_555 1_555 1_555 no
N(8) C(12) C(11) 108.6(3) 1_555 1_555 1_555 yes
N(8) C(12) H(12) 125.7(3) 1_555 1_555 1_555 no
C(11) C(12) H(12) 125.7(4) 1_555 1_555 1_555 no
N(9) C(13) C(14) 111.2(3) 1_555 1_555 1_555 yes
N(9) C(13) H(13) 124.5(4) 1_555 1_555 1_555 no
C(14) C(13) H(13) 124.2(4) 1_555 1_555 1_555 no
C(13) C(14) C(15) 104.7(3) 1_555 1_555 1_555 yes
C(13) C(14) H(14) 127.5(4) 1_555 1_555 1_555 no
C(15) C(14) H(14) 127.8(4) 1_555 1_555 1_555 no
N(10) C(15) C(14) 108.8(3) 1_555 1_555 1_555 yes
N(10) C(15) H(15) 125.3(3) 1_555 1_555 1_555 no
C(14) C(15) H(15) 125.9(3) 1_555 1_555 1_555 no
N(11) C(16) C(17) 110.6(3) 1_555 1_555 1_555 yes
N(11) C(16) H(16) 124.5(3) 1_555 1_555 1_555 no
C(17) C(16) H(16) 124.9(4) 1_555 1_555 1_555 no
C(16) C(17) C(18) 105.2(3) 1_555 1_555 1_555 yes
C(16) C(17) H(17) 127.1(4) 1_555 1_555 1_555 no
C(18) C(17) H(17) 127.7(4) 1_555 1_555 1_555 no
N(12) C(18) C(17) 108.7(3) 1_555 1_555 1_555 yes
N(12) C(18) H(18) 124.8(3) 1_555 1_555 1_555 no
C(17) C(18) H(18) 126.5(3) 1_555 1_555 1_555 no
N(13) C(19) C(20) 111.7(3) 1_555 1_555 1_555 yes
N(13) C(19) H(19) 124.0(4) 1_555 1_555 1_555 no
C(20) C(19) H(19) 124.3(4) 1_555 1_555 1_555 no
C(19) C(20) C(21) 104.9(3) 1_555 1_555 1_555 yes
C(19) C(20) H(20) 127.9(4) 1_555 1_555 1_555 no
C(21) C(20) H(20) 127.2(4) 1_555 1_555 1_555 no
N(14) C(21) C(20) 108.3(3) 1_555 1_555 1_555 yes
N(14) C(21) H(21) 126.2(3) 1_555 1_555 1_555 no
C(20) C(21) H(21) 125.5(4) 1_555 1_555 1_555 no
N(15) C(22) C(23) 112.3(3) 1_555 1_555 1_555 yes
N(15) C(22) H(22) 123.6(4) 1_555 1_555 1_555 no
C(23) C(22) H(22) 124.1(4) 1_555 1_555 1_555 no
C(22) C(23) C(24) 104.6(3) 1_555 1_555 1_555 yes
C(22) C(23) H(23) 127.3(4) 1_555 1_555 1_555 no
C(24) C(23) H(23) 128.0(4) 1_555 1_555 1_555 no
N(16) C(24) C(23) 108.8(3) 1_555 1_555 1_555 yes
N(16) C(24) H(24) 125.6(3) 1_555 1_555 1_555 no
C(23) C(24) H(24) 125.6(4) 1_555 1_555 1_555 no
N(2) B(1) N(4) 108.6(2) 1_555 1_555 1_555 yes
N(2) B(1) N(6) 111.0(2) 1_555 1_555 1_555 yes
N(2) B(1) N(8) 108.7(3) 1_555 1_555 1_555 yes
N(4) B(1) N(6) 107.1(3) 1_555 1_555 1_555 yes
N(4) B(1) N(8) 112.1(2) 1_555 1_555 1_555 yes
N(6) B(1) N(8) 109.4(3) 1_555 1_555 1_555 yes
N(8) B(2) N(12) 108.4(3) 1_555 1_555 1_555 yes
N(8) B(2) N(14) 109.4(3) 1_555 1_555 1_555 yes
N(8) B(2) N(16) 108.1(3) 1_555 1_555 1_555 yes
N(10) B(2) N(14) 108.2(3) 1_555 1_555 1_555 yes
N(10) B(2) N(16) 111.6(3) 1_555 1_555 1_555 yes
N(12) B(2) N(16) 111.1(3) 1_555 1_555 1_555 yes

loop_
_geom_bond_atom_site_label_1
_geom_bond_atom_site_label_2
_geom_bond_distance
_geom_bond_site_symmetry_1
_geom_bond_site_symmetry_2
_geom_bond_publ_flag
Cu(1) N(1) 1.989(3) 1_555 1_555 yes
Cu(1) N(1) 1.989(3) 1_555 2_656 yes
Cu(1) N(3) 2.009(2) 1_555 1_555 yes
Cu(1) N(3) 2.009(2) 1_555 2_656 yes
Cu(2) N(9) 2.017(3) 1_555 1_555 yes
Cu(2) N(9) 2.017(3) 1_555 2_566 yes
Cu(2) N(11) 2.023(3) 1_555 1_555 yes
Cu(2) N(11) 2.023(3) 1_555 2_566 yes
N(1) N(2) 1.364(3) 1_555 1_555 yes
N(1) C(1) 1.332(4) 1_555 1_555 yes
N(2) C(3) 1.344(4) 1_555 1_555 yes
N(2) B(1) 1.546(4) 1_555 1_555 yes
N(3) N(4) 1.357(3) 1_555 1_555 yes
N(3) C(4) 1.334(4) 1_555 1_555 yes
N(4) C(6) 1.338(4) 1_555 1_555 yes
N(4) B(1) 1.552(4) 1_555 1_555 yes
N(5) N(6) 1.372(4) 1_555 1_555 yes
N(5) C(7) 1.313(5) 1_555 1_555 yes
N(6) C(9) 1.349(4) 1_555 1_555 yes
N(6) B(1) 1.541(4) 1_555 1_555 yes
N(7) N(8) 1.371(4) 1_555 1_555 yes
N(7) C(10) 1.334(4) 1_555 1_555 yes
N(8) C(12) 1.346(4) 1_555 1_555 yes
N(8) B(1) 1.520(4) 1_555 1_555 yes
N(9) N(10) 1.365(4) 1_555 1_555 yes
N(9) C(13) 1.322(4) 1_555 1_555 yes
N(10) C(15) 1.346(4) 1_555 1_555 yes
N(10) B(2) 1.544(5) 1_555 1_555 yes
N(11) N(12) 1.360(4) 1_555 1_555 yes
N(11) C(16) 1.327(4) 1_555 1_555 yes
N(12) C(18) 1.348(4) 1_555 1_555 yes
N(12) B(2) 1.546(4) 1_555 1_555 yes
N(13) N(14) 1.353(4) 1_555 1_555 yes
N(13) C(19) 1.325(5) 1_555 1_555 yes
N(14) C(21) 1.342(4) 1_555 1_555 yes
N(14) B(2) 1.536(4) 1_555 1_555 yes
N(15) N(16) 1.370(4) 1_555 1_555 yes
N(15) C(22) 1.320(4) 1_555 1_555 yes
N(16) C(24) 1.349(4) 1_555 1_555 yes
N(16) B(2) 1.518(4) 1_555 1_555 yes
C(1) C(2) 1.372(5) 1_555 1_555 yes
C(1) H(1) 0.961 1_555 1_555 no
C(2) C(3) 1.364(5) 1_555 1_555 yes
C(2) H(2) 0.967 1_555 1_555 no
C(3) H(3) 0.967 1_555 1_555 no
C(4) C(5) 1.372(5) 1_555 1_555 yes
C(4) H(4) 0.959 1_555 1_555 no
C(5) C(6) 1.371(5) 1_555 1_555 yes
C(5) H(5) 0.959 1_555 1_555 no
C(6) H(6) 0.963 1_555 1_555 no
C(7) C(8) 1.383(6) 1_555 1_555 yes
C(7) H(7) 0.957 1_555 1_555 no
C(8) C(9) 1.356(5) 1_555 1_555 yes
C(8) H(8) 0.963 1_555 1_555 no
C(9) H(9) 0.962 1_555 1_555 no
C(10) C(11) 1.374(5) 1_555 1_555 yes
C(10) H(10) 0.968 1_555 1_555 no
C(11) C(12) 1.357(5) 1_555 1_555 yes
C(11) H(11) 0.963 1_555 1_555 no
C(12) H(12) 0.964 1_555 1_555 no
C(13) C(14) 1.376(5) 1_555 1_555 yes
C(13) H(13) 0.961 1_555 1_555 no
C(14) C(15) 1.368(5) 1_555 1_555 yes
C(14) H(14) 0.960 1_555 1_555 no
C(15) H(15) 0.968 1_555 1_555 no
C(16) C(17) 1.377(5) 1_555 1_555 yes
C(16) H(16) 0.965 1_555 1_555 no
C(17) C(18) 1.364(5) 1_555 1_555 yes
C(17) H(17) 0.963 1_555 1_555 no
C(18) H(18) 0.967 1_555 1_555 no
C(19) C(20) 1.355(6) 1_555 1_555 yes
C(19) H(19) 0.968 1_555 1_555 no
C(20) C(21) 1.366(5) 1_555 1_555 yes
C(20) H(20) 0.955 1_555 1_555 no
C(21) H(21) 0.971 1_555 1_555 no
C(22) C(23) 1.368(5) 1_555 1_555 yes
C(22) H(22) 0.953 1_555 1_555 no
C(23) C(24) 1.357(5) 1_555 1_555 yes
C(23) H(23) 0.961 1_555 1_555 no
C(24) H(24) 0.967 1_555 1_555 no

loop_
_cod_changelog_entry_id
_cod_changelog_entry_author
_cod_changelog_entry_date
_cod_changelog_entry_text
1 'Vaitkus, Antanas' 2022-05-09T01:35:00+03:00 'Updated bibliographic information.'
2 'Vaitkus, Antanas' 2022-05-09T06:00:00+03:00
;
 Replaced the '?/fontfamily>' sequence with a backslash symbol ('\')
 in multiple data values.
;
3 'Vaitkus, Antanas' 2022-05-10T12:45:00+03:00
;
 Changed the '_cell_formula_unit_z' data name to '_cell_formula_units_Z'.
;
